data_4021955
loop_
_publ_author_name
'Franck Caussanel'
'Keyan Wang'
'Sreekanth A. Ramachandran'
'Pierre Deslongchamps'

_publ_section_title
;
 Synthetic Approach Toward the Total Synthesis of Kempane Diterpenes
 via Transannular Diels-Alder Strategy
;
_journal_name_full 'Journal of Organic Chemistry'
_journal_page_first 7370
_journal_page_last 7377
_journal_paper_doi 10.1021/jo061230k
_journal_volume 71
_journal_year 2006
_chemical_formula_sum 'C20 H28 O2'
_chemical_formula_weight 300.42
_chemical_name_systematic
; 
 ? 
;
_space_group_IT_number 14
_symmetry_cell_setting monoclinic
_symmetry_space_group_name_Hall '-P 2yn'
_symmetry_space_group_name_H-M 'P 1 21/n 1'
_atom_sites_solution_hydrogens geom
_atom_sites_solution_primary direct
_atom_sites_solution_secondary difmap
_audit_creation_method SHELXL-97
_cell_angle_alpha 90.00
_cell_angle_beta 106.4870(10)
_cell_angle_gamma 90.00
_cell_formula_units_Z 4
_cell_length_a 9.6273(7)
_cell_length_b 16.1782(12)
_cell_length_c 11.0361(8)
_cell_measurement_temperature 198(2)
_cell_volume 1648.2(2)
_computing_cell_refinement 'Bruker XSCANS'
_computing_data_collection 'Bruker XSCANS'
_computing_data_reduction 'Bruker SHELXTL'
_computing_molecular_graphics 'Bruker SHELXTL'
_computing_publication_material 'Bruker SHELXTL'
_computing_structure_refinement 'SHELXL-97 (Sheldrick, 1997)'
_computing_structure_solution 'SHELXS-97 (Sheldrick, 1990)'
_diffrn_ambient_temperature 198(2)
_diffrn_measured_fraction_theta_full 0.979
_diffrn_measured_fraction_theta_max 0.979
_diffrn_measurement_device_type 'Bruker P4'
_diffrn_measurement_method '\w scans'
_diffrn_radiation_monochromator graphite
_diffrn_radiation_source 'fine-focus sealed tube'
_diffrn_radiation_type MoK\a
_diffrn_radiation_wavelength 0.71073
_diffrn_reflns_av_R_equivalents 0.0251
_diffrn_reflns_av_sigmaI/netI 0.0268
_diffrn_reflns_limit_h_max 11
_diffrn_reflns_limit_h_min -12
_diffrn_reflns_limit_k_max 20
_diffrn_reflns_limit_k_min -21
_diffrn_reflns_limit_l_max 12
_diffrn_reflns_limit_l_min -14
_diffrn_reflns_number 11327
_diffrn_reflns_theta_full 27.48
_diffrn_reflns_theta_max 27.48
_diffrn_reflns_theta_min 2.30
_exptl_absorpt_coefficient_mu 0.076
_exptl_absorpt_correction_type none
_exptl_crystal_colour Colourless
_exptl_crystal_density_diffrn 1.211
_exptl_crystal_density_method 'not measured'
_exptl_crystal_description Irregular
_exptl_crystal_F_000 656
_exptl_crystal_size_max 0.2
_exptl_crystal_size_mid 0.35
_exptl_crystal_size_min 0.4
_refine_diff_density_max 0.297
_refine_diff_density_min -0.150
_refine_diff_density_rms 0.037
_refine_ls_extinction_method none
_refine_ls_goodness_of_fit_ref 1.042
_refine_ls_hydrogen_treatment mixed
_refine_ls_matrix_type full
_refine_ls_number_parameters 311
_refine_ls_number_reflns 3698
_refine_ls_number_restraints 0
_refine_ls_restrained_S_all 1.042
_refine_ls_R_factor_all 0.0592
_refine_ls_R_factor_gt 0.0404
_refine_ls_shift/su_max 0.000
_refine_ls_shift/su_mean 0.000
_refine_ls_structure_factor_coef Fsqd
_refine_ls_weighting_details 'calc w=1/[\s^2^(Fo^2^)+(0.0573P)^2^+0.3047P] where P=(Fo^2^+2Fc^2^)/3'
_refine_ls_weighting_scheme calc
_refine_ls_wR_factor_gt 0.1044
_refine_ls_wR_factor_ref 0.1140
_reflns_number_gt 2798
_reflns_number_total 3698
_reflns_threshold_expression >2sigma(I)
_cod_data_source_file jo061230ksi20060614_024516.cif
_cod_depositor_comments
;
The following automatic conversions were performed:
'_symmetry_cell_setting' value 'Monoclinic' changed to 'monoclinic'
according to '/home/saulius/struct/CIF-dictionaries/cif_core.dic'
dictionary named 'cif_core.dic' version 2.4.1 from 2010-06-29.

Automatic conversion script
Id: cif_fix_enum 1527 2010-12-29 10:47:43Z saulius 
;
_cod_original_sg_symbol_H-M 'P 21/n'
_cod_database_code 4021955

loop_
_symmetry_equiv_pos_as_xyz
'x, y, z'
'-x+1/2, y+1/2, -z+1/2'
'-x, -y, -z'
'x-1/2, -y-1/2, z-1/2'

loop_
_atom_site_label
_atom_site_type_symbol
_atom_site_fract_x
_atom_site_fract_y
_atom_site_fract_z
_atom_site_U_iso_or_equiv
_atom_site_adp_type
_atom_site_occupancy
_atom_site_symmetry_multiplicity
_atom_site_calc_flag
C1 C 0.44009(16) 0.39803(8) 0.53205(13) 0.0366(3) Uani 1 1 d
O1 O 0.43159(12) 0.41071(6) 0.40003(9) 0.0444(3) Uani 1 1 d
C2 C 0.29948(14) 0.38470(8) 0.56595(11) 0.0307(3) Uani 1 1 d
C3 C 0.16586(16) 0.41338(9) 0.46165(14) 0.0387(3) Uani 1 1 d
C4 C 0.04272(14) 0.35979(8) 0.47231(12) 0.0329(3) Uani 1 1 d
O4 O -0.08515(11) 0.37684(7) 0.42795(10) 0.0482(3) Uani 1 1 d
C5 C 0.10462(13) 0.28487(8) 0.54501(10) 0.0268(3) Uani 1 1 d
C6 C 0.26796(12) 0.29094(7) 0.58939(10) 0.0243(3) Uani 1 1 d
C7 C 0.35322(12) 0.22287(7) 0.53663(10) 0.0230(2) Uani 1 1 d
C8 C 0.25906(13) 0.14415(7) 0.48995(11) 0.0255(3) Uani 1 1 d
C9 C 0.33741(15) 0.08011(8) 0.42863(13) 0.0325(3) Uani 1 1 d
C10 C 0.38230(17) 0.11879(9) 0.31973(13) 0.0391(3) Uani 1 1 d
C11 C 0.47410(16) 0.19504(9) 0.36121(14) 0.0375(3) Uani 1 1 d
C12 C 0.39782(13) 0.25843(8) 0.42234(11) 0.0277(3) Uani 1 1 d
C13 C 0.49029(15) 0.33451(9) 0.46078(13) 0.0349(3) Uani 1 1 d
C14 C 0.20088(16) 0.10123(8) 0.59013(14) 0.0352(3) Uani 1 1 d
C15 C 0.11966(16) 0.15585(9) 0.66119(14) 0.0353(3) Uani 1 1 d
C16 C 0.03228(14) 0.22224(9) 0.57836(12) 0.0320(3) Uani 1 1 d
C17 C -0.12885(16) 0.21242(13) 0.53497(19) 0.0496(4) Uani 1 1 d
C18 C 0.3067(2) 0.43279(10) 0.68737(16) 0.0471(4) Uani 1 1 d
C19 C 0.2468(2) 0.00281(10) 0.38230(18) 0.0475(4) Uani 1 1 d
C20 C 0.48896(14) 0.20178(9) 0.64463(12) 0.0319(3) Uani 1 1 d
H1 H 0.5129(16) 0.4329(10) 0.5892(14) 0.039(4) Uiso 1 1 d
H3A H 0.1796(18) 0.4027(10) 0.3744(16) 0.050(4) Uiso 1 1 d
H3B H 0.1437(19) 0.4714(12) 0.4673(16) 0.060(5) Uiso 1 1 d
H6 H 0.3010(14) 0.2836(8) 0.6845(12) 0.028(3) Uiso 1 1 d
H8 H 0.1710(15) 0.1636(8) 0.4187(13) 0.028(3) Uiso 1 1 d
H9 H 0.4251(17) 0.0627(10) 0.4929(15) 0.042(4) Uiso 1 1 d
H10A H 0.4367(18) 0.0776(11) 0.2844(16) 0.053(5) Uiso 1 1 d
H10B H 0.2904(17) 0.1334(9) 0.2508(15) 0.038(4) Uiso 1 1 d
H11A H 0.5683(18) 0.1789(10) 0.4245(15) 0.042(4) Uiso 1 1 d
H11B H 0.4998(17) 0.2202(10) 0.2893(15) 0.048(4) Uiso 1 1 d
H12 H 0.3075(15) 0.2759(9) 0.3584(13) 0.031(3) Uiso 1 1 d
H13 H 0.5938(18) 0.3301(10) 0.4715(14) 0.042(4) Uiso 1 1 d
H14A H 0.1334(17) 0.0578(11) 0.5443(15) 0.046(4) Uiso 1 1 d
H14B H 0.2814(18) 0.0717(10) 0.6528(15) 0.045(4) Uiso 1 1 d
H15A H 0.0557(18) 0.1213(11) 0.6927(15) 0.049(4) Uiso 1 1 d
H15B H 0.1896(16) 0.1817(9) 0.7340(14) 0.036(4) Uiso 1 1 d
H17A H -0.165(2) 0.1975(12) 0.6066(19) 0.066(5) Uiso 1 1 d
H17B H -0.179(2) 0.2603(15) 0.485(2) 0.087(7) Uiso 1 1 d
H17C H -0.156(2) 0.1625(15) 0.480(2) 0.085(7) Uiso 1 1 d
H18A H 0.216(2) 0.4230(11) 0.7141(16) 0.054(5) Uiso 1 1 d
H18B H 0.392(2) 0.4127(11) 0.7581(17) 0.053(5) Uiso 1 1 d
H18C H 0.3194(19) 0.4914(13) 0.6743(16) 0.060(5) Uiso 1 1 d
H19A H 0.145(2) 0.0175(12) 0.3283(18) 0.066(5) Uiso 1 1 d
H19B H 0.293(2) -0.0305(13) 0.3323(19) 0.068(5) Uiso 1 1 d
H19C H 0.237(2) -0.0331(12) 0.452(2) 0.067(6) Uiso 1 1 d
H20A H 0.4582(17) 0.1756(11) 0.7151(16) 0.049(4) Uiso 1 1 d
H20B H 0.5462(17) 0.2543(10) 0.6805(15) 0.046(4) Uiso 1 1 d
H20C H 0.5592(17) 0.1618(10) 0.6197(14) 0.045(4) Uiso 1 1 d

loop_
_atom_site_aniso_label
_atom_site_aniso_U_11
_atom_site_aniso_U_22
_atom_site_aniso_U_33
_atom_site_aniso_U_23
_atom_site_aniso_U_13
_atom_site_aniso_U_12
C1 0.0425(8) 0.0285(7) 0.0368(7) 0.0007(5) 0.0079(6) -0.0106(6)
O1 0.0604(7) 0.0308(5) 0.0457(6) 0.0096(4) 0.0210(5) -0.0067(5)
C2 0.0373(7) 0.0217(6) 0.0318(6) -0.0041(5) 0.0075(5) -0.0021(5)
C3 0.0465(9) 0.0237(7) 0.0432(8) 0.0042(6) 0.0082(6) 0.0070(6)
C4 0.0361(7) 0.0309(7) 0.0288(6) -0.0054(5) 0.0045(5) 0.0097(6)
O4 0.0380(6) 0.0505(6) 0.0489(6) 0.0000(5) 0.0005(5) 0.0178(5)
C5 0.0261(6) 0.0277(6) 0.0263(5) -0.0034(5) 0.0070(5) 0.0039(5)
C6 0.0266(6) 0.0231(6) 0.0227(5) 0.0002(4) 0.0062(5) 0.0007(5)
C7 0.0220(6) 0.0224(6) 0.0245(5) 0.0017(4) 0.0066(4) 0.0007(4)
C8 0.0255(6) 0.0216(6) 0.0296(6) 0.0001(5) 0.0081(5) 0.0008(5)
C9 0.0325(7) 0.0258(7) 0.0389(7) -0.0043(5) 0.0096(6) 0.0052(5)
C10 0.0444(8) 0.0389(8) 0.0377(7) -0.0092(6) 0.0177(6) 0.0043(6)
C11 0.0396(8) 0.0403(8) 0.0390(7) -0.0019(6) 0.0219(6) 0.0002(6)
C12 0.0282(6) 0.0289(6) 0.0274(6) 0.0025(5) 0.0101(5) -0.0017(5)
C13 0.0341(7) 0.0322(7) 0.0400(7) 0.0060(6) 0.0132(6) -0.0052(6)
C14 0.0385(8) 0.0255(7) 0.0457(7) 0.0050(6) 0.0185(7) -0.0006(6)
C15 0.0350(7) 0.0352(7) 0.0412(7) 0.0058(6) 0.0195(6) -0.0018(6)
C16 0.0272(6) 0.0350(7) 0.0362(6) -0.0043(5) 0.0132(5) 0.0011(5)
C17 0.0292(8) 0.0561(11) 0.0638(10) -0.0018(9) 0.0138(7) -0.0050(7)
C18 0.0601(11) 0.0352(8) 0.0470(8) -0.0164(7) 0.0166(8) -0.0087(8)
C19 0.0530(10) 0.0297(8) 0.0605(10) -0.0139(7) 0.0171(8) -0.0013(7)
C20 0.0270(6) 0.0349(7) 0.0310(6) 0.0034(6) 0.0034(5) 0.0038(6)

loop_
_atom_type_symbol
_atom_type_description
_atom_type_scat_dispersion_real
_atom_type_scat_dispersion_imag
_atom_type_scat_source
C C 0.0033 0.0016 'International Tables Vol C Tables 4.2.6.8 and 6.1.1.4'
H H 0.0000 0.0000 'International Tables Vol C Tables 4.2.6.8 and 6.1.1.4'
O O 0.0106 0.0060 'International Tables Vol C Tables 4.2.6.8 and 6.1.1.4'

loop_
_geom_angle_atom_site_label_1
_geom_angle_atom_site_label_2
_geom_angle_atom_site_label_3
_geom_angle
O1 C1 C13 59.37(9)
O1 C1 C2 117.86(12)
C13 C1 C2 119.22(11)
O1 C1 H1 113.1(9)
C13 C1 H1 117.9(9)
C2 C1 H1 116.7(9)
C13 O1 C1 60.55(9)
C1 C2 C18 108.72(12)
C1 C2 C3 112.85(11)
C18 C2 C3 108.80(12)
C1 C2 C6 113.70(10)
C18 C2 C6 107.85(11)
C3 C2 C6 104.69(10)
C4 C3 C2 106.22(11)
C4 C3 H3A 107.0(10)
C2 C3 H3A 110.5(9)
C4 C3 H3B 111.2(11)
C2 C3 H3B 113.4(10)
H3A C3 H3B 108.3(14)
O4 C4 C5 127.37(13)
O4 C4 C3 124.58(13)
C5 C4 C3 108.05(11)
C16 C5 C4 127.38(11)
C16 C5 C6 122.31(11)
C4 C5 C6 110.11(11)
C5 C6 C7 115.89(9)
C5 C6 C2 103.85(10)
C7 C6 C2 117.65(9)
C5 C6 H6 108.7(7)
C7 C6 H6 104.9(8)
C2 C6 H6 105.2(8)
C20 C7 C12 109.99(10)
C20 C7 C8 111.14(10)
C12 C7 C8 107.59(9)
C20 C7 C6 106.58(9)
C12 C7 C6 109.46(9)
C8 C7 C6 112.08(9)
C14 C8 C9 109.53(10)
C14 C8 C7 115.21(10)
C9 C8 C7 112.39(10)
C14 C8 H8 107.3(7)
C9 C8 H8 105.6(7)
C7 C8 H8 106.1(8)
C10 C9 C19 109.60(12)
C10 C9 C8 110.69(11)
C19 C9 C8 113.07(12)
C10 C9 H9 108.1(9)
C19 C9 H9 107.5(9)
C8 C9 H9 107.7(9)
C11 C10 C9 111.66(11)
C11 C10 H10A 109.8(10)
C9 C10 H10A 109.5(10)
C11 C10 H10B 110.3(9)
C9 C10 H10B 107.7(9)
H10A C10 H10B 107.8(13)
C10 C11 C12 111.67(11)
C10 C11 H11A 109.4(9)
C12 C11 H11A 108.6(9)
C10 C11 H11B 110.6(9)
C12 C11 H11B 110.0(10)
H11A C11 H11B 106.4(13)
C13 C12 C11 110.70(11)
C13 C12 C7 110.55(10)
C11 C12 C7 112.87(10)
C13 C12 H12 107.2(8)
C11 C12 H12 108.2(8)
C7 C12 H12 107.1(8)
O1 C13 C1 60.08(9)
O1 C13 C12 116.46(11)
C1 C13 C12 117.89(11)
O1 C13 H13 111.9(9)
C1 C13 H13 118.1(9)
C12 C13 H13 118.5(10)
C15 C14 C8 116.70(11)
C15 C14 H14A 108.3(9)
C8 C14 H14A 105.8(9)
C15 C14 H14B 109.2(9)
C8 C14 H14B 110.0(9)
H14A C14 H14B 106.3(13)
C16 C15 C14 112.27(11)
C16 C15 H15A 109.2(10)
C14 C15 H15A 108.7(10)
C16 C15 H15B 109.2(9)
C14 C15 H15B 109.4(8)
H15A C15 H15B 108.1(13)
C5 C16 C17 124.42(13)
C5 C16 C15 117.57(11)
C17 C16 C15 117.97(13)
C16 C17 H17A 109.8(11)
C16 C17 H17B 112.9(13)
H17A C17 H17B 114.7(17)
C16 C17 H17C 110.5(13)
H17A C17 H17C 101.4(17)
H17B C17 H17C 106.9(18)
C2 C18 H18A 110.3(10)
C2 C18 H18B 109.5(10)
H18A C18 H18B 107.9(14)
C2 C18 H18C 110.0(11)
H18A C18 H18C 110.6(15)
H18B C18 H18C 108.5(14)
C9 C19 H19A 111.5(11)
C9 C19 H19B 109.8(11)
H19A C19 H19B 108.5(16)
C9 C19 H19C 113.0(11)
H19A C19 H19C 107.6(15)
H19B C19 H19C 106.3(16)
C7 C20 H20A 108.8(9)
C7 C20 H20B 111.1(9)
H20A C20 H20B 107.1(13)
C7 C20 H20C 114.3(9)
H20A C20 H20C 107.7(13)
H20B C20 H20C 107.5(12)

loop_
_geom_bond_atom_site_label_1
_geom_bond_atom_site_label_2
_geom_bond_distance
C1 O1 1.4505(16)
C1 C13 1.457(2)
C1 C2 1.5188(19)
C1 H1 0.979(16)
O1 C13 1.4400(17)
C2 C18 1.5340(18)
C2 C3 1.5345(19)
C2 C6 1.5825(17)
C3 C4 1.500(2)
C3 H3A 1.024(17)
C3 H3B 0.97(2)
C4 O4 1.2203(16)
C4 C5 1.4821(18)
C5 C16 1.3389(18)
C5 C6 1.5117(16)
C6 C7 1.5802(16)
C6 H6 1.013(13)
C7 C20 1.5365(16)
C7 C12 1.5536(15)
C7 C8 1.5633(16)
C8 C14 1.5393(17)
C8 C9 1.5459(17)
C8 H8 1.028(14)
C9 C10 1.522(2)
C9 C19 1.527(2)
C9 H9 0.977(16)
C10 C11 1.511(2)
C10 H10A 0.993(18)
C10 H10B 1.017(16)
C11 C12 1.5256(18)
C11 H11A 1.009(16)
C11 H11B 0.984(16)
C12 C13 1.5076(18)
C12 H12 0.993(14)
C13 H13 0.972(16)
C14 C15 1.5347(19)
C14 H14A 0.993(17)
C14 H14B 1.001(17)
C15 C16 1.5035(19)
C15 H15A 0.966(17)
C15 H15B 0.984(15)
C16 C17 1.4964(19)
C17 H17A 0.98(2)
C17 H17B 0.99(2)
C17 H17C 1.00(2)
C18 H18A 1.014(18)
C18 H18B 1.016(18)
C18 H18C 0.97(2)
C19 H19A 1.02(2)
C19 H19B 0.96(2)
C19 H19C 0.99(2)
C20 H20A 1.001(17)
C20 H20B 1.029(17)
C20 H20C 1.028(16)
